data_4517448
loop_
_publ_author_name
'Cend\'on, Borja'
'Font, Marc'
'Mascare\~nas, Jos\'e L.'
'Gul\?\'ias, Mois\'es'

_publ_section_title
;
 Palladium-Catalyzed Formal (4+2) Cycloaddition between Alkyl Amides and
 Dienes Initiated by the Activation of C(sp3)--H Bonds
;
_journal_name_full 'ACS Catalysis'
_journal_page_first 3425
_journal_page_last 3430
_journal_paper_doi 10.1021/acscatal.0c00664
_journal_year 2020
_chemical_formula_moiety 'C21 H22 N2 O5 S'
_chemical_formula_sum 'C21 H22 N2 O5 S'
_chemical_formula_weight 414.46
_space_group_crystal_system monoclinic
_space_group_IT_number 15
_space_group_name_Hall '-C 2yc'
_space_group_name_H-M_alt 'C 1 2/c 1'
_atom_sites_solution_hydrogens geom
_atom_sites_solution_primary dual
_audit_creation_date 2018-11-12
_audit_creation_method
;
Olex2 1.2
(compiled 2018.05.29 svn.r3508 for OlexSys, GUI svn.r5506)
;
_cell_angle_alpha 90
_cell_angle_beta 106.258(3)
_cell_angle_gamma 90
_cell_formula_units_Z 8
_cell_length_a 22.973(2)
_cell_length_b 6.9135(7)
_cell_length_c 25.839(3)
_cell_measurement_reflns_used 9944
_cell_measurement_temperature 100(2)
_cell_measurement_theta_max 28.30
_cell_measurement_theta_min 2.79
_cell_volume 3939.7(7)
_computing_cell_refinement 'SAINT V8.38A (?, 2016)'
_computing_data_collection 'Bruker APEX3'
_computing_data_reduction 'SAINT V8.38A (?, 2016)'
_computing_molecular_graphics 'Olex2 (Dolomanov et al., 2009)'
_computing_publication_material 'Olex2 (Dolomanov et al., 2009)'
_computing_structure_refinement 'XL (Sheldrick, 2008)'
_computing_structure_solution 'XT (Sheldrick, 2015)'
_diffrn_ambient_temperature 100.0
_diffrn_measured_fraction_theta_full 0.999
_diffrn_measured_fraction_theta_max 0.997
_diffrn_measurement_device_type 'Bruker D8 Venture Photon 100 CMOS'
_diffrn_measurement_method '\f and \w scans'
_diffrn_radiation_monochromator 'Incoatec HeliosTM multilayer optics'
_diffrn_radiation_source 'Incoatec high brillance I\muS microsource'
_diffrn_radiation_type MoK\a
_diffrn_radiation_wavelength 0.71073
_diffrn_reflns_av_R_equivalents 0.0489
_diffrn_reflns_av_unetI/netI 0.0361
_diffrn_reflns_Laue_measured_fraction_full 0.999
_diffrn_reflns_Laue_measured_fraction_max 0.997
_diffrn_reflns_limit_h_max 30
_diffrn_reflns_limit_h_min -30
_diffrn_reflns_limit_k_max 9
_diffrn_reflns_limit_k_min -9
_diffrn_reflns_limit_l_max 34
_diffrn_reflns_limit_l_min -34
_diffrn_reflns_number 31379
_diffrn_reflns_point_group_measured_fraction_full 0.999
_diffrn_reflns_point_group_measured_fraction_max 0.997
_diffrn_reflns_theta_full 25.242
_diffrn_reflns_theta_max 28.341
_diffrn_reflns_theta_min 2.794
_diffrn_standards_number 0
_exptl_absorpt_coefficient_mu 0.201
_exptl_absorpt_correction_T_max 0.7379
_exptl_absorpt_correction_T_min 0.7140
_exptl_absorpt_correction_type multi-scan
_exptl_absorpt_process_details
;
SADABS-2016/2 (Bruker,2016/2) was used for absorption correction.
wR2(int) was 0.1142 before and 0.0545 after correction.
The Ratio of minimum to maximum transmission is 0.9676.
The \l/2 correction factor is Not present.
;
_exptl_crystal_colour yellow
_exptl_crystal_colour_primary yellow
_exptl_crystal_density_diffrn 1.398
_exptl_crystal_density_method 'not measured'
_exptl_crystal_description needle
_exptl_crystal_F_000 1744
_exptl_crystal_size_max 0.213
_exptl_crystal_size_mid 0.062
_exptl_crystal_size_min 0.056
_refine_diff_density_max 0.388
_refine_diff_density_min -0.402
_refine_diff_density_rms 0.058
_refine_ls_extinction_method none
_refine_ls_goodness_of_fit_ref 1.023
_refine_ls_hydrogen_treatment constr
_refine_ls_matrix_type full
_refine_ls_number_parameters 264
_refine_ls_number_reflns 4903
_refine_ls_number_restraints 0
_refine_ls_restrained_S_all 1.023
_refine_ls_R_factor_all 0.0578
_refine_ls_R_factor_gt 0.0400
_refine_ls_shift/su_max 0.001
_refine_ls_shift/su_mean 0.000
_refine_ls_structure_factor_coef Fsqd
_refine_ls_weighting_details 'w=1/[\s^2^(Fo^2^)+(0.0398P)^2^+5.2383P] where P=(Fo^2^+2Fc^2^)/3'
_refine_ls_weighting_scheme calc
_refine_ls_wR_factor_gt 0.0883
_refine_ls_wR_factor_ref 0.0950
_reflns_Friedel_coverage 0.000
_reflns_number_gt 3934
_reflns_number_total 4903
_reflns_threshold_expression 'I > 2\s(I)'
_cod_data_source_file cs0c00664_si_002.cif
_cod_data_source_block 32041101_0m
_cod_depositor_comments 'Adding full bibliography for 4517447--4517450.cif.'
_cod_database_code 4517448
_shelx_shelxl_version_number 2017/1
_shelx_space_group_comment
;
The symmetry employed for this shelxl refinement is uniquely defined
by the following loop, which should always be used as a source of
symmetry information in preference to the above space-group names.
They are only intended as comments.
;
_shelx_estimated_absorpt_t_max 0.989
_shelx_estimated_absorpt_t_min 0.958
_olex2_refinement_description
;
1. Fixed Uiso
 At 1.2 times of:
  All C(H) groups, All C(H,H) groups
 At 1.5 times of:
  All C(H,H,H) groups
2.a Ternary CH refined with riding coordinates:
 C5(H5)
2.b Secondary CH2 refined with riding coordinates:
 C3(H3A,H3B), C4(H4A,H4B)
2.c Aromatic/amide H refined with riding coordinates:
 C17(H17), C18(H18), C21(H21), C6(H6), C7(H7), C20(H20), C9(H9), C13(H13),
 C12(H12), C11(H11), C10(H10)
2.d Idealised Me refined as rotating group:
 C15(H15A,H15B,H15C), C14(H14A,H14B,H14C)
;
_olex2_submission_special_instructions 'No special instructions were received'

loop_
_space_group_symop_operation_xyz
'x, y, z'
'-x, y, -z+1/2'
'x+1/2, y+1/2, z'
'-x+1/2, y+1/2, -z+1/2'
'-x, -y, -z'
'x, -y, z-1/2'
'-x+1/2, -y+1/2, -z'
'x+1/2, -y+1/2, z-1/2'

loop_
_atom_site_label
_atom_site_type_symbol
_atom_site_fract_x
_atom_site_fract_y
_atom_site_fract_z
_atom_site_U_iso_or_equiv
_atom_site_adp_type
_atom_site_occupancy
_atom_site_site_symmetry_order
_atom_site_calc_flag
_atom_site_refinement_flags_posn
_atom_site_refinement_flags_adp
_atom_site_refinement_flags_occupancy
_atom_site_disorder_assembly
_atom_site_disorder_group
S1 S 0.24840(2) 0.14959(5) 0.62241(2) 0.01187(9) Uani 1 1 d . . . . .
O2 O 0.20033(5) 0.25451(16) 0.63437(4) 0.0169(2) Uani 1 1 d . . . . .
O3 O 0.23617(5) -0.03313(16) 0.59519(4) 0.0161(2) Uani 1 1 d . . . . .
O1 O 0.31285(5) 0.41814(16) 0.69992(4) 0.0178(2) Uani 1 1 d . . . . .
O5 O 0.35574(6) 0.82948(16) 0.49182(5) 0.0226(3) Uani 1 1 d . . . . .
O4 O 0.40246(6) 0.57961(18) 0.47224(5) 0.0258(3) Uani 1 1 d . . . . .
N1 N 0.30208(6) 0.09876(18) 0.68051(5) 0.0116(3) Uani 1 1 d . . . . .
N2 N 0.36745(6) 0.6559(2) 0.49398(5) 0.0170(3) Uani 1 1 d . . . . .
C16 C 0.28337(7) 0.3001(2) 0.58408(6) 0.0127(3) Uani 1 1 d . . . . .
C17 C 0.27216(7) 0.4975(2) 0.58227(6) 0.0145(3) Uani 1 1 d . . . . .
H17 H 0.246338 0.551795 0.601435 0.017 Uiso 1 1 calc R . . . .
C1 C 0.32678(7) 0.2526(2) 0.71466(6) 0.0129(3) Uani 1 1 d . . . . .
C18 C 0.29933(7) 0.6146(2) 0.55193(6) 0.0148(3) Uani 1 1 d . . . . .
H18 H 0.292133 0.750060 0.549782 0.018 Uiso 1 1 calc R . . . .
C19 C 0.33705(7) 0.5303(2) 0.52490(6) 0.0146(3) Uani 1 1 d . . . . .
C21 C 0.31906(7) 0.2156(2) 0.55474(6) 0.0156(3) Uani 1 1 d . . . . .
H21 H 0.324372 0.079295 0.555072 0.019 Uiso 1 1 calc R . . . .
C2 C 0.36985(7) 0.2106(2) 0.77068(6) 0.0138(3) Uani 1 1 d . . . . .
C6 C 0.37161(7) -0.1637(2) 0.66864(6) 0.0148(3) Uani 1 1 d . . . . .
H6 H 0.379433 -0.298068 0.666791 0.018 Uiso 1 1 calc R . . . .
C7 C 0.40648(7) -0.0433(2) 0.65040(6) 0.0154(3) Uani 1 1 d . . . . .
H7 H 0.399738 0.090865 0.654201 0.018 Uiso 1 1 calc R . . . .
C20 C 0.34684(7) 0.3327(2) 0.52497(6) 0.0161(3) Uani 1 1 d . . . . .
H20 H 0.371961 0.278463 0.505127 0.019 Uiso 1 1 calc R . . . .
C5 C 0.32097(7) -0.1071(2) 0.69190(6) 0.0130(3) Uani 1 1 d . . . . .
H5 H 0.285207 -0.190647 0.674871 0.016 Uiso 1 1 calc R . . . .
C3 C 0.38827(7) -0.0032(2) 0.78064(6) 0.0169(3) Uani 1 1 d . . . . .
H3A H 0.423811 -0.029086 0.767132 0.020 Uiso 1 1 calc R . . . .
H3B H 0.400245 -0.029159 0.819882 0.020 Uiso 1 1 calc R . . . .
C4 C 0.33712(7) -0.1375(2) 0.75291(6) 0.0169(3) Uani 1 1 d . . . . .
H4A H 0.301191 -0.111113 0.765831 0.020 Uiso 1 1 calc R . . . .
H4B H 0.349585 -0.273409 0.761694 0.020 Uiso 1 1 calc R . . . .
C8 C 0.45441(7) -0.0941(2) 0.62496(6) 0.0163(3) Uani 1 1 d . . . . .
C9 C 0.47670(8) -0.2827(3) 0.62459(7) 0.0216(4) Uani 1 1 d . . . . .
H9 H 0.461478 -0.383866 0.642008 0.026 Uiso 1 1 calc R . . . .
C13 C 0.47787(7) 0.0518(3) 0.59886(6) 0.0197(3) Uani 1 1 d . . . . .
H13 H 0.463411 0.180562 0.598909 0.024 Uiso 1 1 calc R . . . .
C15 C 0.33577(8) 0.2752(3) 0.81132(6) 0.0215(4) Uani 1 1 d . . . . .
H15A H 0.321593 0.408577 0.803428 0.032 Uiso 1 1 calc GR . . . .
H15B H 0.363117 0.268231 0.847966 0.032 Uiso 1 1 calc GR . . . .
H15C H 0.300921 0.189948 0.808420 0.032 Uiso 1 1 calc GR . . . .
C12 C 0.52187(8) 0.0113(3) 0.57293(7) 0.0257(4) Uani 1 1 d . . . . .
H12 H 0.537107 0.111389 0.555151 0.031 Uiso 1 1 calc R . . . .
C14 C 0.42643(8) 0.3366(3) 0.77699(7) 0.0241(4) Uani 1 1 d . . . . .
H14A H 0.445431 0.304389 0.748530 0.036 Uiso 1 1 calc GR . . . .
H14B H 0.455245 0.312382 0.812302 0.036 Uiso 1 1 calc GR . . . .
H14C H 0.414750 0.473321 0.774168 0.036 Uiso 1 1 calc GR . . . .
C11 C 0.54332(8) -0.1751(3) 0.57314(7) 0.0318(5) Uani 1 1 d . . . . .
H11 H 0.573567 -0.203137 0.555589 0.038 Uiso 1 1 calc R . . . .
C10 C 0.52098(9) -0.3222(3) 0.59883(7) 0.0307(4) Uani 1 1 d . . . . .
H10 H 0.536020 -0.450147 0.598804 0.037 Uiso 1 1 calc R . . . .

loop_
_atom_site_aniso_label
_atom_site_aniso_U_11
_atom_site_aniso_U_22
_atom_site_aniso_U_33
_atom_site_aniso_U_23
_atom_site_aniso_U_13
_atom_site_aniso_U_12
S1 0.01257(18) 0.01364(18) 0.00963(16) 0.00055(14) 0.00350(13) 0.00007(14)
O2 0.0136(5) 0.0219(6) 0.0163(5) 0.0025(4) 0.0059(4) 0.0032(5)
O3 0.0191(6) 0.0163(5) 0.0120(5) -0.0011(4) 0.0029(4) -0.0029(5)
O1 0.0238(6) 0.0129(5) 0.0152(5) 0.0003(4) 0.0031(5) 0.0011(5)
O5 0.0303(7) 0.0148(6) 0.0246(6) 0.0039(5) 0.0105(5) -0.0020(5)
O4 0.0285(7) 0.0254(7) 0.0307(7) 0.0010(5) 0.0200(6) 0.0001(5)
N1 0.0131(6) 0.0114(6) 0.0104(6) 0.0010(5) 0.0034(5) 0.0015(5)
N2 0.0190(7) 0.0184(7) 0.0139(6) 0.0005(5) 0.0052(5) -0.0028(6)
C16 0.0140(7) 0.0153(7) 0.0084(6) 0.0020(5) 0.0027(5) -0.0001(6)
C17 0.0166(8) 0.0163(8) 0.0109(7) -0.0004(6) 0.0043(6) 0.0029(6)
C1 0.0134(7) 0.0152(7) 0.0118(7) -0.0013(6) 0.0063(6) -0.0006(6)
C18 0.0195(8) 0.0118(7) 0.0123(7) 0.0000(6) 0.0032(6) 0.0009(6)
C19 0.0161(8) 0.0167(7) 0.0104(7) 0.0017(6) 0.0027(6) -0.0023(6)
C21 0.0204(8) 0.0135(7) 0.0131(7) 0.0008(6) 0.0053(6) 0.0031(6)
C2 0.0134(7) 0.0164(7) 0.0110(7) -0.0006(6) 0.0027(6) 0.0018(6)
C6 0.0165(7) 0.0132(7) 0.0140(7) -0.0009(6) 0.0028(6) 0.0027(6)
C7 0.0165(8) 0.0156(8) 0.0142(7) -0.0014(6) 0.0045(6) 0.0013(6)
C20 0.0193(8) 0.0172(8) 0.0141(7) -0.0003(6) 0.0084(6) 0.0030(6)
C5 0.0154(7) 0.0103(7) 0.0133(7) 0.0009(5) 0.0042(6) -0.0006(6)
C3 0.0191(8) 0.0184(8) 0.0125(7) 0.0010(6) 0.0031(6) 0.0043(6)
C4 0.0230(8) 0.0149(8) 0.0137(7) 0.0036(6) 0.0066(6) 0.0022(6)
C8 0.0134(7) 0.0233(8) 0.0116(7) -0.0013(6) 0.0028(6) 0.0006(6)
C9 0.0209(9) 0.0254(9) 0.0203(8) -0.0001(7) 0.0087(7) 0.0055(7)
C13 0.0157(8) 0.0283(9) 0.0147(7) 0.0005(7) 0.0033(6) 0.0001(7)
C15 0.0255(9) 0.0268(9) 0.0128(7) -0.0022(7) 0.0064(6) 0.0080(7)
C12 0.0196(9) 0.0445(11) 0.0135(8) 0.0041(7) 0.0052(7) -0.0038(8)
C14 0.0165(8) 0.0239(9) 0.0280(9) -0.0005(7) -0.0004(7) -0.0014(7)
C11 0.0232(9) 0.0570(13) 0.0194(8) -0.0065(9) 0.0127(7) 0.0083(9)
C10 0.0305(10) 0.0350(11) 0.0291(10) -0.0047(8) 0.0125(8) 0.0126(8)

loop_
_atom_type_symbol
_atom_type_description
_atom_type_scat_dispersion_real
_atom_type_scat_dispersion_imag
_atom_type_scat_source
C C 0.0033 0.0016 'International Tables Vol C Tables 4.2.6.8 and 6.1.1.4'
H H 0.0000 0.0000 'International Tables Vol C Tables 4.2.6.8 and 6.1.1.4'
N N 0.0061 0.0033 'International Tables Vol C Tables 4.2.6.8 and 6.1.1.4'
O O 0.0106 0.0060 'International Tables Vol C Tables 4.2.6.8 and 6.1.1.4'
S S 0.1246 0.1234 'International Tables Vol C Tables 4.2.6.8 and 6.1.1.4'

loop_
_geom_angle_atom_site_label_1
_geom_angle_atom_site_label_2
_geom_angle_atom_site_label_3
_geom_angle
_geom_angle_site_symmetry_1
_geom_angle_site_symmetry_3
_geom_angle_publ_flag
O2 S1 O3 119.81(7) . . ?
O2 S1 N1 109.26(6) . . ?
O2 S1 C16 108.76(7) . . ?
O3 S1 N1 104.25(6) . . ?
O3 S1 C16 107.42(7) . . ?
N1 S1 C16 106.58(7) . . ?
C1 N1 S1 117.95(10) . . ?
C1 N1 C5 123.86(12) . . ?
C5 N1 S1 118.19(10) . . ?
O5 N2 C19 117.85(13) . . ?
O4 N2 O5 124.39(14) . . ?
O4 N2 C19 117.76(13) . . ?
C17 C16 S1 119.10(12) . . ?
C17 C16 C21 121.79(14) . . ?
C21 C16 S1 119.05(12) . . ?
C16 C17 H17 120.5 . . ?
C16 C17 C18 118.90(14) . . ?
C18 C17 H17 120.5 . . ?
O1 C1 N1 119.50(14) . . ?
O1 C1 C2 121.00(13) . . ?
N1 C1 C2 119.49(13) . . ?
C17 C18 H18 120.6 . . ?
C19 C18 C17 118.84(14) . . ?
C19 C18 H18 120.6 . . ?
C18 C19 N2 118.80(14) . . ?
C20 C19 N2 118.58(14) . . ?
C20 C19 C18 122.62(14) . . ?
C16 C21 H21 120.4 . . ?
C20 C21 C16 119.29(14) . . ?
C20 C21 H21 120.4 . . ?
C1 C2 C3 114.44(12) . . ?
C1 C2 C15 105.75(12) . . ?
C3 C2 C15 109.43(13) . . ?
C14 C2 C1 107.22(13) . . ?
C14 C2 C3 110.00(13) . . ?
C14 C2 C15 109.87(13) . . ?
C7 C6 H6 116.9 . . ?
C7 C6 C5 126.11(14) . . ?
C5 C6 H6 116.9 . . ?
C6 C7 H7 116.3 . . ?
C6 C7 C8 127.46(15) . . ?
C8 C7 H7 116.3 . . ?
C19 C20 C21 118.44(14) . . ?
C19 C20 H20 120.8 . . ?
C21 C20 H20 120.8 . . ?
N1 C5 C6 112.59(12) . . ?
N1 C5 H5 107.8 . . ?
N1 C5 C4 107.90(12) . . ?
C6 C5 H5 107.8 . . ?
C6 C5 C4 112.64(13) . . ?
C4 C5 H5 107.8 . . ?
C2 C3 H3A 109.3 . . ?
C2 C3 H3B 109.3 . . ?
H3A C3 H3B 107.9 . . ?
C4 C3 C2 111.71(13) . . ?
C4 C3 H3A 109.3 . . ?
C4 C3 H3B 109.3 . . ?
C5 C4 H4A 109.7 . . ?
C5 C4 H4B 109.7 . . ?
C3 C4 C5 109.63(13) . . ?
C3 C4 H4A 109.7 . . ?
C3 C4 H4B 109.7 . . ?
H4A C4 H4B 108.2 . . ?
C9 C8 C7 123.00(15) . . ?
C9 C8 C13 118.39(15) . . ?
C13 C8 C7 118.59(15) . . ?
C8 C9 H9 119.9 . . ?
C10 C9 C8 120.25(17) . . ?
C10 C9 H9 119.9 . . ?
C8 C13 H13 119.5 . . ?
C12 C13 C8 121.09(17) . . ?
C12 C13 H13 119.5 . . ?
C2 C15 H15A 109.5 . . ?
C2 C15 H15B 109.5 . . ?
C2 C15 H15C 109.5 . . ?
H15A C15 H15B 109.5 . . ?
H15A C15 H15C 109.5 . . ?
H15B C15 H15C 109.5 . . ?
C13 C12 H12 120.2 . . ?
C11 C12 C13 119.62(17) . . ?
C11 C12 H12 120.2 . . ?
C2 C14 H14A 109.5 . . ?
C2 C14 H14B 109.5 . . ?
C2 C14 H14C 109.5 . . ?
H14A C14 H14B 109.5 . . ?
H14A C14 H14C 109.5 . . ?
H14B C14 H14C 109.5 . . ?
C12 C11 H11 119.8 . . ?
C12 C11 C10 120.43(16) . . ?
C10 C11 H11 119.8 . . ?
C9 C10 H10 119.9 . . ?
C11 C10 C9 120.21(18) . . ?
C11 C10 H10 119.9 . . ?

loop_
_geom_bond_atom_site_label_1
_geom_bond_atom_site_label_2
_geom_bond_distance
_geom_bond_site_symmetry_2
_geom_bond_publ_flag
S1 O2 1.4256(11) . ?
S1 O3 1.4348(11) . ?
S1 N1 1.6917(13) . ?
S1 C16 1.7762(15) . ?
O1 C1 1.2203(19) . ?
O5 N2 1.2279(18) . ?
O4 N2 1.2221(17) . ?
N1 C1 1.3968(19) . ?
N1 C5 1.4929(19) . ?
N2 C19 1.4808(19) . ?
C16 C17 1.387(2) . ?
C16 C21 1.391(2) . ?
C17 H17 0.9500 . ?
C17 C18 1.390(2) . ?
C1 C2 1.535(2) . ?
C18 H18 0.9500 . ?
C18 C19 1.385(2) . ?
C19 C20 1.384(2) . ?
C21 H21 0.9500 . ?
C21 C20 1.389(2) . ?
C2 C3 1.539(2) . ?
C2 C15 1.542(2) . ?
C2 C14 1.535(2) . ?
C6 H6 0.9500 . ?
C6 C7 1.330(2) . ?
C6 C5 1.503(2) . ?
C7 H7 0.9500 . ?
C7 C8 1.474(2) . ?
C20 H20 0.9500 . ?
C5 H5 1.0000 . ?
C5 C4 1.530(2) . ?
C3 H3A 0.9900 . ?
C3 H3B 0.9900 . ?
C3 C4 1.512(2) . ?
C4 H4A 0.9900 . ?
C4 H4B 0.9900 . ?
C8 C9 1.402(2) . ?
C8 C13 1.402(2) . ?
C9 H9 0.9500 . ?
C9 C10 1.390(2) . ?
C13 H13 0.9500 . ?
C13 C12 1.389(2) . ?
C15 H15A 0.9800 . ?
C15 H15B 0.9800 . ?
C15 H15C 0.9800 . ?
C12 H12 0.9500 . ?
C12 C11 1.379(3) . ?
C14 H14A 0.9800 . ?
C14 H14B 0.9800 . ?
C14 H14C 0.9800 . ?
C11 H11 0.9500 . ?
C11 C10 1.388(3) . ?
C10 H10 0.9500 . ?

loop_
_geom_torsion_atom_site_label_1
_geom_torsion_atom_site_label_2
_geom_torsion_atom_site_label_3
_geom_torsion_atom_site_label_4
_geom_torsion
_geom_torsion_site_symmetry_1
_geom_torsion_site_symmetry_2
_geom_torsion_site_symmetry_3
_geom_torsion_site_symmetry_4
_geom_torsion_publ_flag
S1 N1 C1 O1 -5.85(19) . . . . ?
S1 N1 C1 C2 172.70(10) . . . . ?
S1 N1 C5 C6 87.98(14) . . . . ?
S1 N1 C5 C4 -147.09(10) . . . . ?
S1 C16 C17 C18 -179.59(11) . . . . ?
S1 C16 C21 C20 -179.59(12) . . . . ?
O2 S1 N1 C1 -55.14(12) . . . . ?
O2 S1 N1 C5 125.79(11) . . . . ?
O2 S1 C16 C17 15.42(15) . . . . ?
O2 S1 C16 C21 -161.70(12) . . . . ?
O3 S1 N1 C1 175.66(11) . . . . ?
O3 S1 N1 C5 -3.41(12) . . . . ?
O3 S1 C16 C17 146.48(12) . . . . ?
O3 S1 C16 C21 -30.64(14) . . . . ?
O1 C1 C2 C3 -173.66(14) . . . . ?
O1 C1 C2 C15 65.82(18) . . . . ?
O1 C1 C2 C14 -51.38(19) . . . . ?
O5 N2 C19 C18 -3.0(2) . . . . ?
O5 N2 C19 C20 176.05(14) . . . . ?
O4 N2 C19 C18 177.09(14) . . . . ?
O4 N2 C19 C20 -3.8(2) . . . . ?
N1 S1 C16 C17 -102.27(13) . . . . ?
N1 S1 C16 C21 80.61(13) . . . . ?
N1 C1 C2 C3 7.81(19) . . . . ?
N1 C1 C2 C15 -112.71(15) . . . . ?
N1 C1 C2 C14 130.10(14) . . . . ?
N1 C5 C4 C3 -59.79(16) . . . . ?
N2 C19 C20 C21 178.94(13) . . . . ?
C16 S1 N1 C1 62.22(12) . . . . ?
C16 S1 N1 C5 -116.85(11) . . . . ?
C16 C17 C18 C19 -0.5(2) . . . . ?
C16 C21 C20 C19 -1.1(2) . . . . ?
C17 C16 C21 C20 3.4(2) . . . . ?
C17 C18 C19 N2 -178.14(13) . . . . ?
C17 C18 C19 C20 2.8(2) . . . . ?
C1 N1 C5 C6 -91.03(16) . . . . ?
C1 N1 C5 C4 33.90(18) . . . . ?
C1 C2 C3 C4 -34.86(18) . . . . ?
C18 C19 C20 C21 -2.0(2) . . . . ?
C21 C16 C17 C18 -2.6(2) . . . . ?
C2 C3 C4 C5 62.46(16) . . . . ?
C6 C7 C8 C9 -11.0(3) . . . . ?
C6 C7 C8 C13 167.50(16) . . . . ?
C6 C5 C4 C3 65.11(16) . . . . ?
C7 C6 C5 N1 14.5(2) . . . . ?
C7 C6 C5 C4 -107.82(17) . . . . ?
C7 C8 C9 C10 178.51(16) . . . . ?
C7 C8 C13 C12 -178.21(15) . . . . ?
C5 N1 C1 O1 173.16(13) . . . . ?
C5 N1 C1 C2 -8.3(2) . . . . ?
C5 C6 C7 C8 -176.74(14) . . . . ?
C8 C9 C10 C11 -0.2(3) . . . . ?
C8 C13 C12 C11 -0.5(3) . . . . ?
C9 C8 C13 C12 0.4(2) . . . . ?
C13 C8 C9 C10 0.0(2) . . . . ?
C13 C12 C11 C10 0.3(3) . . . . ?
C15 C2 C3 C4 83.59(15) . . . . ?
C12 C11 C10 C9 0.0(3) . . . . ?
C14 C2 C3 C4 -155.62(13) . . . . ?
